data_2004153
loop_
_publ_author_name
'Ray, J. K.'
'Haldar, M.'
'Nigam, G. D.'
'Sivakumar, K.'
'Fun, H.-K.'

_publ_section_title
;
 1,2,3,4,6,7-Hexahydro-10-chloronaphtho-[3,2-<i>c</i>]acridine
;
_journal_issue 11
_journal_name_full 'Acta Crystallographica Section C'
_journal_page_first 2441
_journal_page_last 2443
_journal_paper_doi 10.1107/S0108270195006123
_journal_volume 51
_journal_year 1995
_chemical_formula_sum 'C21 H18 Cl N'
_chemical_formula_weight 319.81
_chemical_name_systematic
;
1,2,3,4,6,7-hexahydro-10-chloronaphtho[6,7-c]acridine
;
_space_group_IT_number 14
_symmetry_cell_setting monoclinic
_symmetry_space_group_name_Hall '-P 2ybc'
_symmetry_space_group_name_H-M 'P 1 21/c 1'
_audit_creation_method SHELXL
_cell_angle_alpha 90.00
_cell_angle_beta 90.670(10)
_cell_angle_gamma 90.00
_cell_formula_units_Z 4
_cell_length_a 12.1190(10)
_cell_length_b 12.9840(10)
_cell_length_c 10.3350(10)
_cell_measurement_reflns_used 25
_cell_measurement_temperature 293(2)
_cell_measurement_theta_max 25
_cell_measurement_theta_min 8
_cell_volume 1626.1(2)
_computing_cell_refinement XSCANS
_computing_data_collection 'XSCANS (Siemens, 1991)'
_computing_data_reduction XSCANS
_computing_molecular_graphics 'SHELXTL/PC (Sheldrick, 1990)'
_computing_publication_material SHELXL93
_computing_structure_refinement 'SHELXL93 (Sheldrick, 1993)'
_computing_structure_solution 'SHELXS86 (Sheldrick, 1985)'
_diffrn_ambient_temperature 293(2)
_diffrn_measurement_device 'Siemens P4 4-circle diffractometer'
_diffrn_measurement_method \q-2\q
_diffrn_radiation_monochromator graphite
_diffrn_radiation_source 'fine-focus sealed tube'
_diffrn_radiation_type MoK\a
_diffrn_radiation_wavelength 0.71073
_diffrn_reflns_av_R_equivalents 0.0183
_diffrn_reflns_av_sigmaI/netI 0.0304
_diffrn_reflns_limit_h_max 15
_diffrn_reflns_limit_h_min -15
_diffrn_reflns_limit_k_max 1
_diffrn_reflns_limit_k_min -16
_diffrn_reflns_limit_l_max 12
_diffrn_reflns_limit_l_min -1
_diffrn_reflns_number 4628
_diffrn_reflns_theta_max 27.49
_diffrn_reflns_theta_min 1.68
_diffrn_standards_decay_% <2
_diffrn_standards_interval_count 100
_diffrn_standards_number 3
_exptl_absorpt_coefficient_mu 0.234
_exptl_absorpt_correction_type none
_exptl_crystal_colour Colourless
_exptl_crystal_density_diffrn 1.306
_exptl_crystal_description 'Transparent block'
_exptl_crystal_F_000 672
_exptl_crystal_size_max 0.56
_exptl_crystal_size_mid 0.48
_exptl_crystal_size_min 0.40
_refine_diff_density_max 0.163
_refine_diff_density_min -0.214
_refine_ls_extinction_method none
_refine_ls_goodness_of_fit_all 0.967
_refine_ls_goodness_of_fit_obs 1.117
_refine_ls_hydrogen_treatment refall
_refine_ls_matrix_type full
_refine_ls_number_parameters 334
_refine_ls_number_reflns 3675
_refine_ls_number_restraints 14
_refine_ls_restrained_S_all 0.966
_refine_ls_restrained_S_obs 1.113
_refine_ls_R_factor_all 0.0676
_refine_ls_R_factor_obs 0.0454
_refine_ls_shift/esd_max -0.001
_refine_ls_shift/esd_mean 0.000
_refine_ls_structure_factor_coef Fsqd
_refine_ls_weighting_details 'w = 1/[\s^2^(Fo^2^)+(0.0882P)^2^+0.0000P] where P=(Fo^2^+2Fc^2^)/3'
_refine_ls_weighting_scheme calc
_refine_ls_wR_factor_all 0.1383
_refine_ls_wR_factor_obs 0.1278
_reflns_number_observed 2462
_reflns_number_total 3675
_reflns_observed_criterion >2sigma(I)
_cod_data_source_file kh1029.cif
_cod_data_source_block jrmh8b
_cod_depositor_comments
;
The following automatic conversions were performed:
'_symmetry_cell_setting' value 'Monoclinic' changed to 'monoclinic'
according to '/home/saulius/struct/CIF-dictionaries/cif_core.dic'
dictionary named 'cif_core.dic' version 2.4.1 from 2010-06-29.

Automatic conversion script
Id: cif_fix_enum 1527 2010-12-29 10:47:43Z saulius 

The following automatic conversions were performed:

'_symmetry_cell_setting' value 'Monoclinic' changed to 'monoclinic'
according to /home/saulius/struct/CIF-dictionaries/cif_core.dic
dictionary named 'cif_core.dic' version 2.4.1 from
2010-06-29.

'_exptl_absorpt_correction_type' value 'None' changed to
'none' according to
/home/saulius/struct/CIF-dictionaries/cif_core.dic dictionary named
'cif_core.dic' version 2.4.1 from 2010-06-29.

'_geom_bond_publ_flag'
value 'Yes' changed to 'yes' according to
/home/saulius/struct/CIF-dictionaries/cif_core.dic dictionary named
'cif_core.dic' version 2.4.1 from 2010-06-29 (34
times).

'_geom_angle_publ_flag' value 'Yes' changed to 'yes'
according to /home/saulius/struct/CIF-dictionaries/cif_core.dic
dictionary named 'cif_core.dic' version 2.4.1 from 2010-06-29 (52
times).

'_geom_torsion_publ_flag' value 'Yes' changed to 'yes'
according to /home/saulius/struct/CIF-dictionaries/cif_core.dic
dictionary named 'cif_core.dic' version 2.4.1 from 2010-06-29 (23
times).

Automatic conversion script
Id: cif_fix_values 1715 2011-07-08 13:25:40Z adriana 

The following automatic conversions were performed:

'_refine_ls_weighting_scheme' value 'calc w =
1/[\s^2^(Fo^2^)+(0.0882P)^2^+0.0000P] where P=(Fo^2^+2Fc^2^)/3' was
changed to 'calc'. New tag '_refine_ls_weighting_details' was
created. The value of the new tag was set to 'w =
1/[\s^2^(Fo^2^)+(0.0882P)^2^+0.0000P] where P=(Fo^2^+2Fc^2^)/3'.

Automatic conversion script
Id: cif_fix_values 3143 2015-03-26 13:38:13Z robertas 
;
_cod_original_sg_symbol_H-M 'P 21/c'
_cod_database_code 2004153

loop_
_symmetry_equiv_pos_as_xyz
'x, y, z'
'-x, y+1/2, -z+1/2'
'-x, -y, -z'
'x, -y-1/2, z-1/2'

loop_
_atom_site_aniso_label
_atom_site_aniso_U_11
_atom_site_aniso_U_22
_atom_site_aniso_U_33
_atom_site_aniso_U_12
_atom_site_aniso_U_13
_atom_site_aniso_U_23
Cl1 0.0606(3) 0.1288(5) 0.1140(5) 0.0281(3) 0.0299(3) 0.0000(4)
C1 0.0521(9) 0.0679(10) 0.0773(12) 0.0154(8) 0.0166(8) 0.0111(9)
C2 0.0613(10) 0.0599(10) 0.0642(10) 0.0115(8) 0.0132(8) 0.0005(9)
C3 0.0533(8) 0.0432(7) 0.0530(8) 0.0058(6) 0.0083(6) 0.0043(7)
C4 0.0622(9) 0.0534(9) 0.0502(8) -0.0001(7) 0.0046(7) -0.0109(7)
C5 0.0525(8) 0.0460(8) 0.0486(8) -0.0029(6) 0.0020(6) -0.0056(7)
C6 0.0554(13) 0.062(2) 0.0493(13) -0.0044(10) -0.0049(9) -0.0144(11)
C6' 0.063(9) 0.113(16) 0.080(15) 0.025(10) -0.028(9) -0.057(13)
C7 0.0505(15) 0.059(2) 0.0674(13) -0.0101(13) -0.0023(11) -0.0118(13)
C7' 0.044(7) 0.076(13) 0.095(13) 0.017(9) -0.041(8) -0.041(10)
C8 0.0473(7) 0.0547(8) 0.0498(8) -0.0043(6) -0.0013(6) -0.0010(7)
C9 0.0396(7) 0.0663(9) 0.0636(10) -0.0047(7) -0.0015(7) -0.0007(8)
C10 0.0452(8) 0.0581(9) 0.0556(8) 0.0074(7) 0.0058(6) 0.0054(8)
C11 0.0478(9) 0.0848(13) 0.0786(12) 0.0058(9) 0.0149(9) -0.0040(11)
C12 0.061(2) 0.091(3) 0.083(2) 0.008(2) 0.0289(14) -0.012(2)
C12' 0.088(9) 0.096(12) 0.083(8) -0.005(8) 0.035(7) 0.000(8)
C13 0.079(2) 0.072(3) 0.058(2) 0.009(2) 0.0165(14) -0.017(2)
C13' 0.12(2) 0.065(11) 0.16(3) 0.004(11) 0.081(19) -0.030(13)
C14 0.056(2) 0.062(3) 0.0555(14) 0.004(2) 0.0080(12) -0.011(2)
C14' 0.069(8) 0.076(12) 0.063(8) -0.022(9) 0.018(7) -0.022(8)
C15 0.0485(8) 0.0559(8) 0.0479(8) 0.0056(7) 0.0031(6) -0.0021(7)
C16 0.0442(7) 0.0517(8) 0.0484(8) -0.0017(6) 0.0005(6) -0.0036(7)
C17 0.0434(7) 0.0409(7) 0.0404(7) -0.0006(5) 0.0007(5) 0.0036(6)
C18 0.0463(7) 0.0375(6) 0.0412(7) -0.0031(5) 0.0015(5) 0.0032(6)
N19 0.0444(6) 0.0559(7) 0.0448(6) -0.0036(5) 0.0033(5) -0.0019(6)
C20 0.0473(7) 0.0501(8) 0.0506(8) 0.0009(6) 0.0038(6) 0.0062(7)
C21 0.0494(9) 0.0849(12) 0.0625(10) -0.0043(8) 0.0020(7) -0.0008(10)
C22 0.0460(9) 0.0881(13) 0.0791(12) 0.0014(9) 0.0040(8) 0.0096(11)

loop_
_atom_site_label
_atom_site_occupancy
_atom_site_fract_x
_atom_site_fract_y
_atom_site_fract_z
_atom_site_U_iso_or_equiv
_atom_site_thermal_displace_type
_atom_site_calc_flag
_atom_site_refinement_flags
_atom_site_type_symbol
Cl1 1 -.02003(4) .68458(5) .68867(6) .1009(3) Uani d . Cl
C1 1 .09996(14) .66175(14) .6012(2) .0656(5) Uani d . C
C2 1 .19874(15) .69122(13) .6502(2) .0617(4) Uani d . C
C3 1 .29594(12) .67048(11) .58012(15) .0498(3) Uani d . C
C4 1 .40263(14) .69693(12) .6254(2) .0552(4) Uani d . C
C5 1 .49339(12) .67207(11) .55540(14) .0490(3) Uani d D C
C6 .861(8) .6107(2) .6855(2) .6059(2) .0557(7) Uani d PD C
C6' .139(8) .5975(6) .7370(9) .564(2) .086(8) Uani d PD C
C7 .861(8) .6852(3) .7177(2) .4968(3) .0589(8) Uani d PD C
C7' .139(8) .6940(14) .6696(17) .5276(8) .072(7) Uani d PD C
C8 1 .67700(12) .64083(12) .38620(14) .0506(4) Uani d D C
C9 1 .76635(12) .61859(13) .3085(2) .0565(4) Uani d . C
C10 1 .75800(12) .55594(12) .2000(2) .0529(4) Uani d . C
C11 1 .85832(15) .5370(2) .1170(2) .0703(5) Uani d D C
C12 .810(10) .8423(3) .4524(3) .0154(3) .0780(13) Uani d PD C
C12' .190(10) .8329(10) .5194(16) -.0267(4) .089(5) Uani d PD C
C13 .810(10) .7288(3) .4583(4) -.0466(5) .0697(13) Uani d PD C
C13' .190(10) .756(2) .4277(12) -.021(4) .114(12) Uani d PD C
C14 .810(10) .6419(3) .4371(3) .0560(3) .0578(11) Uani d PD C
C14' .190(10) .6476(18) .4699(16) .0306(9) .069(6) Uani d PD C
C15 1 .65560(12) .51308(12) .16795(15) .0507(4) Uani d D C
C16 1 .56543(12) .53566(12) .24476(14) .0481(3) Uani d . C
C17 1 .57431(11) .59818(10) .35363(13) .0415(3) Uani d . C
C18 1 .47665(11) .62270(10) .43320(13) .0417(3) Uani d . C
N19 1 .37841(10) .59756(10) .38691(11) .0483(3) Uani d . N
C20 1 .28819(12) .61943(12) .46024(15) .0493(3) Uani d . C
C21 1 .18240(13) .5913(2) .4122(2) .0656(5) Uani d . C
C22 1 .09013(15) .6119(2) .4817(2) .0710(5) Uani d . C
H2 1 .2021(16) .7213(15) .733(2) .074(6) Uiso d . H
H4 1 .4101(16) .7287(15) .709(2) .077(6) Uiso d . H
H6A .861(8) .6100(16) .7332(16) .674(2) .058(6) Uiso d P H
H6B .861(8) .6428(16) .6171(16) .6445(19) .058(5) Uiso d P H
H7A .861(8) .6605(17) .7893(16) .464(2) .060(6) Uiso d P H
H7B .861(8) .7586(19) .7181(16) .527(2) .065(6) Uiso d P H
H9 1 .8369(17) .6474(16) .333(2) .086(6) Uiso d . H
H11A 1 .8779(18) .6052(18) .076(2) .098(7) Uiso d . H
H11B 1 .916(2) .5132(17) .176(2) .098(7) Uiso d . H
H12A .810(10) .897(2) .4598(19) -.042(3) .070(7) Uiso d P H
H12B .810(10) .850(2) .384(2) .061(3) .084(9) Uiso d P H
H13A .810(10) .7214(19) .4097(19) -0.119(3) .066(7) Uiso d P H
H13B .810(10) .718(2) .523(2) -.082(2) .066(7) Uiso d P H
H14A .810(10) .573(2) .4404(19) .028(2) .071(7) Uiso d P H
H14B .810(10) .651(2) .370(2) .088(2) .072(8) Uiso d P H
H16 1 .4962(13) .5062(12) .2229(15) .051(4) Uiso d . H
H21 1 .1772(16) .5536(15) .330(2) .078(6) Uiso d . H
H22 1 .0238(19) .5951(17) .450(2) .090(7) Uiso d . H

loop_
_atom_type_symbol
_atom_type_description
_atom_type_scat_dispersion_real
_atom_type_scat_dispersion_imag
_atom_type_scat_source
C C 0.0033 0.0016 'International Tables Vol C Tables 4.2.6.8 and 6.1.1.4'
H H 0.0000 0.0000 'International Tables Vol C Tables 4.2.6.8 and 6.1.1.4'
N N 0.0061 0.0033 'International Tables Vol C Tables 4.2.6.8 and 6.1.1.4'
Cl Cl 0.1484 0.1585 'International Tables Vol C Tables 4.2.6.8 and 6.1.1.4'

loop_
_geom_angle_atom_site_label_1
_geom_angle_atom_site_label_2
_geom_angle_atom_site_label_3
_geom_angle
_geom_angle_publ_flag
C2 C1 C22 121.9(2) yes
C2 C1 Cl1 119.8(2) yes
C22 C1 Cl1 118.22(15) yes
C1 C2 C3 119.5(2) yes
C20 C3 C4 117.22(13) yes
C20 C3 C2 119.52(15) yes
C4 C3 C2 123.2(2) yes
C5 C4 C3 120.57(14) yes
C4 C5 C18 117.93(14) yes
C4 C5 C6 123.3(2) yes
C18 C5 C6 118.53(15) yes
C4 C5 C6' 120.9(5) yes
C18 C5 C6' 114.1(7) yes
C7 C6 C5 109.9(2) yes
C7' C6' C5 108.0(11) yes
C6 C7 C8 110.2(2) yes
C6' C7' C8 106.5(9) yes
C9 C8 C17 118.48(14) yes
C9 C8 C7 121.9(2) yes
C17 C8 C7 119.4(2) yes
C9 C8 C7' 120.7(6) yes
C17 C8 C7' 116.0(8) yes
C8 C9 C10 122.69(14) yes
C9 C10 C15 118.77(14) yes
C9 C10 C11 120.05(15) yes
C15 C10 C11 121.16(15) yes
C10 C11 C12' 114.8(5) yes
C10 C11 C12 114.1(2) yes
C13 C12 C11 111.2(3) yes
C13' C12' C11 102(2) yes
C12 C13 C14 109.1(4) yes
C12' C13' C14' 105.3(15) yes
C13 C14 C15 109.9(3) yes
C13' C14' C15 114.4(19) yes
C16 C15 C10 118.89(14) yes
C16 C15 C14 119.3(2) yes
C10 C15 C14 121.7(2) yes
C16 C15 C14' 124.5(8) yes
C10 C15 C14' 114.4(9) yes
C15 C16 C17 122.11(14) yes
C16 C17 C8 119.06(13) yes
C16 C17 C18 121.27(12) yes
C8 C17 C18 119.64(12) yes
N19 C18 C5 123.36(13) yes
N19 C18 C17 117.93(12) yes
C5 C18 C17 118.71(12) yes
C18 N19 C20 118.15(12) yes
N19 C20 C3 122.69(13) yes
N19 C20 C21 118.58(14) yes
C3 C20 C21 118.72(14) yes
C22 C21 C20 120.6(2) yes
C21 C22 C1 119.6(2) yes

loop_
_geom_bond_atom_site_label_1
_geom_bond_atom_site_label_2
_geom_bond_distance
_geom_bond_publ_flag
Cl1 C1 1.747(2) yes
C1 C2 1.350(3) yes
C1 C22 1.398(3) yes
C2 C3 1.416(2) yes
C3 C20 1.407(2) yes
C3 C4 1.412(2) yes
C4 C5 1.362(2) yes
C5 C18 1.429(2) yes
C5 C6 1.519(2) yes
C5 C6' 1.519(3) yes
C6 C7 1.511(3) yes
C6' C7' 1.511(3) yes
C7 C8 1.520(3) yes
C7' C8 1.520(3) yes
C8 C9 1.386(2) yes
C8 C17 1.400(2) yes
C9 C10 1.388(2) yes
C10 C15 1.396(2) yes
C10 C11 1.516(2) yes
C11 C12' 1.530(4) yes
C11 C12 1.531(4) yes
C12 C13 1.512(4) yes
C12' C13' 1.512(5) yes
C13 C14 1.528(5) yes
C13' C14' 1.528(5) yes
C14 C15 1.528(3) yes
C14' C15 1.528(3) yes
C15 C16 1.389(2) yes
C16 C17 1.391(2) yes
C17 C18 1.484(2) yes
C18 N19 1.319(2) yes
N19 C20 1.367(2) yes
C20 C21 1.417(2) yes
C21 C22 1.362(2) yes

loop_
_geom_torsion_atom_site_label_1
_geom_torsion_atom_site_label_2
_geom_torsion_atom_site_label_3
_geom_torsion_atom_site_label_4
_geom_torsion
_geom_torsion_publ_flag
C18 C5 C6 C7 41.6(3) yes
C18 C5 C6' C7' -54.7(16) yes
C5 C6 C7 C8 -55.3(4) yes
C5 C6' C7' C8 65(2) yes
C6 C7 C8 C17 39.0(3) yes
C6' C7' C8 C17 -52.6(18) yes
C7 C8 C17 C18 -4.4(2) yes
C7' C8 C17 C18 25.9(8) yes
C6 C5 C18 C17 -7.4(2) yes
C6' C5 C18 C17 27.0(7) yes
C8 C17 C18 C5 -12.4(2) yes
C15 C10 C11 C12 -11.4(3) yes
C15 C10 C11 C12' 29.7(9) yes
C10 C11 C12 C13 40.4(4) yes
C10 C11 C12' C13' -57.8(17) yes
C11 C12 C13 C14 -64.3(6) yes
C11 C12' C13' C14' 73(3) yes
C12 C13 C14 C15 56.6(6) yes
C12' C13' C14' C15 -63(3) yes
C11 C10 C15 C14 5.9(3) yes
C11 C10 C15 C14' -14.0(9) yes
C13 C14 C15 C10 -28.5(5) yes
C13' C14' C15 C10 31.1(19) yes
